data_4313870
loop_
_publ_author_name
'John F. Berry'
'F. Albert Cotton'
'Tongbu Lu'
'Carlos A. Murillo'

_publ_section_title
;
 Increasing Solubility and Stability of Linear Tricobalt(II) Chains with
 depa (Diethyldipyridylamide) Ligands
;
_journal_name_full 'Inorganic Chemistry'
_journal_page_first 4425
_journal_page_last 4430
_journal_paper_doi 10.1021/ic034149y
_journal_volume 42
_journal_year 2003
_chemical_formula_moiety Co3(depa)4Cl2.0.5C6H14
_chemical_formula_sum 'C59 H71 Cl2 Co3 N12'
_chemical_formula_weight 1195.97
_chemical_melting_point ?
_chemical_name_common Co3(depa)4Cl2.0.5hexane
_chemical_name_systematic
; 
 ? 
;
_space_group_IT_number 118
_symmetry_cell_setting tetragonal
_symmetry_space_group_name_Hall 'P -4 -2n'
_symmetry_space_group_name_H-M 'P -4 n 2'
_atom_sites_solution_hydrogens geom
_atom_sites_solution_primary direct
_atom_sites_solution_secondary difmap
_audit_creation_method SHELXL-97
_cell_angle_alpha 90.00
_cell_angle_beta 90.00
_cell_angle_gamma 90.00
_cell_formula_units_Z 4
_cell_length_a 19.1585(4)
_cell_length_b 19.1585(4)
_cell_length_c 15.9611(6)
_cell_measurement_reflns_used 7586
_cell_measurement_temperature 297(2)
_cell_measurement_theta_max 23.68
_cell_measurement_theta_min 2.38
_cell_volume 5858.5(3)
_computing_cell_refinement 'SAINT V.6.22'
_computing_data_collection 'SMART V.5.618'
_computing_data_reduction 'SAINT V.6.22'
_computing_molecular_graphics 'SHELXTL (Siemens, 1996)'
_computing_publication_material CIFTAB
_computing_structure_refinement 'SHELXL-97 (Sheldrick, 1997)'
_computing_structure_solution 'SHELXS-97 (Sheldrick, 1990)'
_diffrn_ambient_temperature 297(2)
_diffrn_detector_area_resol_mean 8.33
_diffrn_measured_fraction_theta_full 1.000
_diffrn_measured_fraction_theta_max 1.000
_diffrn_measurement_device_type 'Brucker SMART 1000'
_diffrn_measurement_method 'omega sacns'
_diffrn_radiation_monochromator graphite
_diffrn_radiation_source 'normal-focus sealed tube'
_diffrn_radiation_type MoK\a
_diffrn_radiation_wavelength 0.71073
_diffrn_reflns_av_R_equivalents 0.0380
_diffrn_reflns_av_sigmaI/netI 0.0312
_diffrn_reflns_limit_h_max 22
_diffrn_reflns_limit_h_min -22
_diffrn_reflns_limit_k_max 22
_diffrn_reflns_limit_k_min -22
_diffrn_reflns_limit_l_max 15
_diffrn_reflns_limit_l_min -18
_diffrn_reflns_number 30201
_diffrn_reflns_theta_full 25.02
_diffrn_reflns_theta_max 25.02
_diffrn_reflns_theta_min 1.66
_exptl_absorpt_coefficient_mu 0.979
_exptl_absorpt_correction_T_max 0.8134
_exptl_absorpt_correction_T_min 0.6454
_exptl_absorpt_correction_type multi-scan
_exptl_absorpt_process_details 'SADABS V2.03'
_exptl_crystal_colour 'dark brown'
_exptl_crystal_density_diffrn 1.356
_exptl_crystal_density_meas ?
_exptl_crystal_density_method 'not measured'
_exptl_crystal_description block
_exptl_crystal_F_000 2496
_exptl_crystal_size_max 0.49
_exptl_crystal_size_mid 0.41
_exptl_crystal_size_min 0.22
_refine_diff_density_max 0.381
_refine_diff_density_min -0.239
_refine_diff_density_rms 0.059
_refine_ls_abs_structure_details 'Flack H D (1983), Acta Cryst. A39, 876-881'
_refine_ls_abs_structure_Flack -0.02(2)
_refine_ls_extinction_method none
_refine_ls_goodness_of_fit_ref 1.061
_refine_ls_hydrogen_treatment noref
_refine_ls_matrix_type full
_refine_ls_number_parameters 338
_refine_ls_number_reflns 5181
_refine_ls_number_restraints 4
_refine_ls_restrained_S_all 1.074
_refine_ls_R_factor_all 0.0629
_refine_ls_R_factor_gt 0.0413
_refine_ls_shift/su_max 0.001
_refine_ls_shift/su_mean 0.000
_refine_ls_structure_factor_coef Fsqd
_refine_ls_weighting_details 'calc w=1/[\s^2^(Fo^2^)+(0.0670P)^2^+2.0384P] where P=(Fo^2^+2Fc^2^)/3'
_refine_ls_weighting_scheme calc
_refine_ls_wR_factor_gt 0.1054
_refine_ls_wR_factor_ref 0.1232
_reflns_number_gt 4020
_reflns_number_total 5181
_reflns_threshold_expression I>2sigma(I)
_cod_data_source_file ic034149ysi20030212_102325_3.cif
_cod_data_source_block Co3(depa)4Cl2.0.5hexane(297K)
_cod_depositor_comments
;
The following automatic conversions were performed:
'_symmetry_cell_setting' value 'Tetragonal' changed to 'tetragonal'
according to '/home/adriana/struct/CIF-dictionaries/cif_core.dic'
dictionary named 'cif_core.dic' version 2.4.1 from 2010-06-29.

Automatic conversion script
Id: cif_fix_enum 1555 2011-01-17 13:19:09Z saulius 

The following automatic conversions were performed:

'_chemical_melting_point' value 'not measured' was changed to '?' -
the value is undefined or not given.

Automatic conversion script
Id: cif_fix_values 1569 2011-02-09 13:29:24Z adriana 

The following automatic conversions were performed:

'_exptl_crystal_density_meas' value 'not measured' was changed to '?'
- the value is perceived as not measured.

Automatic conversion script
Id: cif_fix_values 3008 2015-01-20 13:52:24Z robertas 
;
_cod_database_code 4313870

loop_
_symmetry_equiv_pos_as_xyz
'x, y, z'
'-x, -y, z'
'y, -x, -z'
'-y, x, -z'
'x+1/2, -y+1/2, z+1/2'
'-x+1/2, y+1/2, z+1/2'
'y+1/2, x+1/2, -z+1/2'
'-y+1/2, -x+1/2, -z+1/2'

loop_
_atom_site_label
_atom_site_type_symbol
_atom_site_fract_x
_atom_site_fract_y
_atom_site_fract_z
_atom_site_U_iso_or_equiv
_atom_site_adp_type
_atom_site_occupancy
_atom_site_symmetry_multiplicity
_atom_site_calc_flag
_atom_site_refinement_flags
_atom_site_disorder_assembly
_atom_site_disorder_group
Co1 Co 0.76398(4) 0.68015(4) 0.89127(4) 0.05983(19) Uani 1 1 d . . .
Co2 Co 0.79339(3) 0.70661(3) 0.7500 0.0468(2) Uani 1 2 d S . .
Cl1 Cl 0.73478(8) 0.65486(8) 1.03375(8) 0.0762(4) Uani 1 1 d . . .
N1 N 0.7341(2) 0.5866(2) 0.8423(2) 0.0595(10) Uani 1 1 d . . .
N2 N 0.7998(2) 0.7798(2) 0.9118(2) 0.0561(9) Uani 1 1 d . . .
N3 N 0.8605(2) 0.77364(19) 0.7872(2) 0.0526(8) Uani 1 1 d . . .
N4 N 0.6695(2) 0.72003(19) 0.8592(2) 0.0535(9) Uani 1 1 d . . .
N5 N 0.72265(17) 0.77735(17) 0.7500 0.0507(12) Uani 1 2 d S . .
N6 N 0.8647(2) 0.6444(2) 0.8937(2) 0.0606(9) Uani 1 1 d . C .
N7 N 0.86384(18) 0.63616(18) 0.7500 0.0550(12) Uani 1 2 d S C .
C1 C 0.7315(3) 0.5291(3) 0.8897(3) 0.0709(13) Uani 1 1 d . . .
H1A H 0.7459 0.5323 0.9452 0.085 Uiso 1 1 calc R . .
C2 C 0.7086(4) 0.4654(3) 0.8609(4) 0.0876(18) Uani 1 1 d . . .
H2A H 0.7063 0.4273 0.8968 0.105 Uiso 1 1 calc R . .
C3 C 0.6893(4) 0.4588(3) 0.7786(4) 0.0852(17) Uani 1 1 d . . .
C4 C 0.6939(3) 0.5165(3) 0.7283(3) 0.0746(15) Uani 1 1 d . . .
H4A H 0.6822 0.5127 0.6719 0.090 Uiso 1 1 calc R . .
C5 C 0.7157(2) 0.5811(2) 0.7597(3) 0.0574(11) Uani 1 1 d . . .
C6 C 0.6632(5) 0.3886(3) 0.7436(6) 0.122(3) Uani 1 1 d . . .
H6A H 0.6259 0.3717 0.7794 0.146 Uiso 1 1 calc R . .
H6B H 0.6435 0.3966 0.6885 0.146 Uiso 1 1 calc R . .
C7 C 0.7131(6) 0.3372(5) 0.7373(7) 0.158(4) Uani 1 1 d . . .
H7A H 0.6924 0.2958 0.7144 0.237 Uiso 1 1 calc R . .
H7B H 0.7316 0.3272 0.7919 0.237 Uiso 1 1 calc R . .
H7C H 0.7500 0.3528 0.7014 0.237 Uiso 1 1 calc R . .
C11 C 0.7758(3) 0.8175(3) 0.9755(3) 0.0677(13) Uani 1 1 d . . .
H11A H 0.7445 0.7963 1.0121 0.081 Uiso 1 1 calc R . .
C12 C 0.7940(3) 0.8851(3) 0.9909(3) 0.0794(15) Uani 1 1 d . . .
H12A H 0.7769 0.9084 1.0377 0.095 Uiso 1 1 calc R . .
C13 C 0.8383(3) 0.9185(3) 0.9359(4) 0.0768(15) Uani 1 1 d . . .
C14 C 0.8643(3) 0.8815(3) 0.8698(3) 0.0659(13) Uani 1 1 d . . .
H14A H 0.8954 0.9027 0.8330 0.079 Uiso 1 1 calc R . .
C15 C 0.8444(2) 0.8109(2) 0.8568(3) 0.0549(11) Uani 1 1 d . . .
C16 C 0.8589(4) 0.9950(4) 0.9477(5) 0.112(2) Uani 1 1 d . . .
H16A H 0.8717 1.0032 1.0057 0.134 Uiso 1 1 calc R . .
H16B H 0.8989 1.0059 0.9128 0.134 Uiso 1 1 calc R . .
C17 C 0.8005(7) 1.0394(6) 0.9250(10) 0.232(8) Uani 1 1 d . . .
H17A H 0.8133 1.0874 0.9326 0.348 Uiso 1 1 calc R . .
H17B H 0.7612 1.0286 0.9599 0.348 Uiso 1 1 calc R . .
H17C H 0.7884 1.0315 0.8674 0.348 Uiso 1 1 calc R . .
C21 C 0.6100(3) 0.7008(3) 0.9000(3) 0.0677(13) Uani 1 1 d . . .
H21A H 0.6136 0.6683 0.9430 0.081 Uiso 1 1 calc R . .
C22 C 0.5453(3) 0.7267(3) 0.8813(3) 0.0757(15) Uani 1 1 d . . .
H22A H 0.5065 0.7127 0.9120 0.091 Uiso 1 1 calc R . .
C23 C 0.5381(3) 0.7743(3) 0.8159(3) 0.0741(15) Uani 1 1 d . B .
C24 C 0.5980(3) 0.7921(3) 0.7737(3) 0.0670(14) Uani 1 1 d . . .
H24A H 0.5946 0.8230 0.7290 0.080 Uiso 1 1 calc R . .
C25 C 0.6629(2) 0.7662(2) 0.7943(3) 0.0513(10) Uani 1 1 d . . .
C26 C 0.4681(3) 0.8039(5) 0.7953(5) 0.106(2) Uani 1 1 d D . .
H26A H 0.4662 0.8147 0.7359 0.128 Uiso 1 1 calc R A 1
H26B H 0.4325 0.7692 0.8070 0.128 Uiso 1 1 calc R A 1
C27 C 0.4530(14) 0.8684(11) 0.8444(16) 0.072(15) Uiso 0.28(7) 1 d PD B 1
H27A H 0.4076 0.8857 0.8298 0.107 Uiso 0.28(7) 1 calc PR B 1
H27B H 0.4875 0.9032 0.8320 0.107 Uiso 0.28(7) 1 calc PR B 1
H27C H 0.4542 0.8577 0.9032 0.107 Uiso 0.28(7) 1 calc PR B 1
C27' C 0.467(2) 0.8732(14) 0.830(3) 0.30(3) Uiso 0.72(7) 1 d PD B 2
H27D H 0.4223 0.8945 0.8175 0.457 Uiso 0.72(7) 1 calc PR B 2
H27E H 0.5032 0.9005 0.8050 0.457 Uiso 0.72(7) 1 calc PR B 2
H27F H 0.4731 0.8710 0.8891 0.457 Uiso 0.72(7) 1 calc PR B 2
C31 C 0.9003(3) 0.6427(3) 0.9666(4) 0.0759(15) Uani 1 1 d . . .
H31A H 0.8771 0.6568 1.0149 0.091 Uiso 1 1 calc R . .
C32 C 0.9679(3) 0.6218(4) 0.9737(4) 0.0920(19) Uani 1 1 d . C .
H32A H 0.9893 0.6212 1.0261 0.110 Uiso 1 1 calc R . .
C33 C 1.0053(3) 0.6012(3) 0.9029(4) 0.0870(18) Uani 1 1 d . . .
C34 C 0.9689(3) 0.6042(3) 0.8269(3) 0.0732(15) Uani 1 1 d . C .
H34A H 0.9918 0.5917 0.7778 0.088 Uiso 1 1 calc R . .
C35 C 0.8996(2) 0.6254(2) 0.8229(3) 0.0562(12) Uani 1 1 d . . .
C36 C 1.0756(6) 0.5688(8) 0.9117(7) 0.078(2) Uiso 0.551(13) 1 d PD C 1
H36A H 1.0706 0.5191 0.9023 0.094 Uiso 0.551(13) 1 calc PR C 1
H36D H 1.1049 0.5868 0.8670 0.094 Uiso 0.551(13) 1 calc PR C 1
C37 C 1.1131(9) 0.5783(9) 0.9904(9) 0.119(4) Uiso 0.551(13) 1 d PD C 1
H37A H 1.1576 0.5554 0.9872 0.179 Uiso 0.551(13) 1 calc PR C 1
H37B H 1.0864 0.5585 1.0355 0.179 Uiso 0.551(13) 1 calc PR C 1
H37C H 1.1201 0.6272 1.0005 0.179 Uiso 0.551(13) 1 calc PR C 1
C36' C 1.0874(7) 0.5974(9) 0.8941(9) 0.078(2) Uiso 0.449(13) 1 d PD C 2
H36B H 1.0990 0.5500 0.8779 0.094 Uiso 0.449(13) 1 calc PR C 2
H36C H 1.1003 0.6273 0.8475 0.094 Uiso 0.449(13) 1 calc PR C 2
C37' C 1.1273(10) 0.6137(11) 0.9564(12) 0.119(4) Uiso 0.449(13) 1 d PD C 2
H37D H 1.1753 0.6080 0.9403 0.179 Uiso 0.449(13) 1 calc PR C 2
H37E H 1.1172 0.5838 1.0031 0.179 Uiso 0.449(13) 1 calc PR C 2
H37F H 1.1192 0.6614 0.9720 0.179 Uiso 0.449(13) 1 calc PR C 2
C1S C 0.5000 0.5000 0.8213(19) 0.276(12) Uiso 1 2 d S . .
C2S C 0.502(2) 0.5227(18) 0.898(2) 0.215(13) Uiso 0.50 1 d P . .
C3S C 0.520(2) 0.4741(19) 0.9698(18) 0.220(15) Uiso 0.50 1 d P . .

loop_
_atom_site_aniso_label
_atom_site_aniso_U_11
_atom_site_aniso_U_22
_atom_site_aniso_U_33
_atom_site_aniso_U_23
_atom_site_aniso_U_13
_atom_site_aniso_U_12
Co1 0.0625(4) 0.0581(4) 0.0589(4) 0.0022(3) -0.0018(3) 0.0048(3)
Co2 0.0497(3) 0.0497(3) 0.0408(4) 0.0028(3) 0.0028(3) 0.0030(3)
Cl1 0.0926(10) 0.0824(9) 0.0535(7) 0.0126(6) 0.0056(7) 0.0056(7)
N1 0.063(2) 0.068(3) 0.047(2) 0.0142(18) 0.0007(18) 0.005(2)
N2 0.057(2) 0.067(3) 0.045(2) 0.0020(17) 0.0032(17) -0.0018(18)
N3 0.055(2) 0.055(2) 0.0468(18) 0.0019(16) 0.0061(17) -0.0006(17)
N4 0.063(2) 0.056(2) 0.042(2) 0.0065(16) 0.0080(17) -0.0010(17)
N5 0.0523(18) 0.0523(18) 0.047(3) 0.0063(19) 0.0063(19) 0.005(2)
N6 0.069(3) 0.068(3) 0.0443(19) 0.0022(18) -0.004(2) 0.0082(18)
N7 0.0599(19) 0.0599(19) 0.045(3) 0.003(2) 0.003(2) 0.010(2)
C1 0.082(4) 0.074(4) 0.056(3) 0.014(3) 0.001(3) 0.006(3)
C2 0.116(5) 0.068(4) 0.079(4) 0.028(3) 0.012(4) -0.003(3)
C3 0.103(5) 0.062(4) 0.090(4) 0.014(3) -0.003(3) -0.009(3)
C4 0.090(4) 0.064(3) 0.069(3) 0.006(3) -0.001(3) -0.011(3)
C5 0.058(3) 0.061(3) 0.054(3) 0.002(2) 0.009(2) -0.005(2)
C6 0.179(8) 0.064(4) 0.123(6) 0.010(4) -0.001(6) -0.027(5)
C7 0.218(11) 0.106(6) 0.151(9) -0.020(6) -0.003(8) 0.025(7)
C11 0.070(3) 0.086(4) 0.048(3) -0.007(3) 0.007(2) -0.001(3)
C12 0.095(4) 0.083(4) 0.061(3) -0.021(3) 0.011(3) -0.005(3)
C13 0.078(4) 0.074(4) 0.079(4) -0.021(3) -0.002(3) -0.009(3)
C14 0.067(3) 0.069(3) 0.062(3) -0.013(2) 0.003(2) -0.012(2)
C15 0.056(3) 0.060(3) 0.048(2) -0.001(2) -0.003(2) 0.002(2)
C16 0.127(6) 0.084(5) 0.125(6) -0.047(4) 0.010(5) -0.011(4)
C17 0.167(11) 0.106(8) 0.42(3) -0.019(11) -0.003(13) -0.024(7)
C21 0.082(4) 0.065(3) 0.056(3) 0.009(2) 0.011(3) -0.003(3)
C22 0.066(3) 0.095(4) 0.066(3) 0.009(3) 0.024(3) -0.002(3)
C23 0.069(3) 0.090(4) 0.064(3) 0.004(3) 0.017(3) 0.011(3)
C24 0.061(3) 0.077(3) 0.063(3) 0.016(2) 0.014(2) 0.013(2)
C25 0.059(3) 0.055(3) 0.040(2) 0.000(2) 0.0088(19) 0.007(2)
C26 0.067(4) 0.146(7) 0.107(5) 0.023(5) 0.015(4) 0.018(4)
C31 0.082(4) 0.088(4) 0.058(3) -0.002(3) -0.001(3) 0.009(3)
C32 0.098(5) 0.116(5) 0.062(3) -0.002(3) -0.019(3) 0.020(4)
C33 0.084(4) 0.097(4) 0.080(4) -0.011(3) -0.015(3) 0.031(3)
C34 0.073(4) 0.088(4) 0.058(3) -0.005(3) -0.004(2) 0.022(3)
C35 0.060(3) 0.054(3) 0.054(3) 0.003(2) -0.001(2) 0.010(2)

loop_
_atom_type_symbol
_atom_type_description
_atom_type_scat_dispersion_real
_atom_type_scat_dispersion_imag
_atom_type_scat_source
C C 0.0033 0.0016 'International Tables Vol C Tables 4.2.6.8 and 6.1.1.4'
H H 0.0000 0.0000 'International Tables Vol C Tables 4.2.6.8 and 6.1.1.4'
N N 0.0061 0.0033 'International Tables Vol C Tables 4.2.6.8 and 6.1.1.4'
Cl Cl 0.1484 0.1585 'International Tables Vol C Tables 4.2.6.8 and 6.1.1.4'
Co Co 0.3494 0.9721 'International Tables Vol C Tables 4.2.6.8 and 6.1.1.4'

loop_
_geom_angle_atom_site_label_1
_geom_angle_atom_site_label_2
_geom_angle_atom_site_label_3
_geom_angle
_geom_angle_site_symmetry_1
_geom_angle_site_symmetry_3
_geom_angle_publ_flag
N4 Co1 N1 89.06(16) . . ?
N4 Co1 N6 166.11(15) . . ?
N1 Co1 N6 88.75(16) . . ?
N4 Co1 N2 89.33(15) . . ?
N1 Co1 N2 166.45(15) . . ?
N6 Co1 N2 89.60(17) . . ?
N4 Co1 Co2 83.82(10) . . ?
N1 Co1 Co2 83.70(10) . . ?
N6 Co1 Co2 82.31(11) . . ?
N2 Co1 Co2 82.75(11) . . ?
N4 Co1 Cl1 96.14(11) . . ?
N1 Co1 Cl1 96.95(11) . . ?
N6 Co1 Cl1 97.73(11) . . ?
N2 Co1 Cl1 96.60(11) . . ?
Co2 Co1 Cl1 179.35(5) . . ?
N7 Co2 N3 89.97(12) . . ?
N7 Co2 N3 89.97(12) . 8_666 ?
N3 Co2 N3 179.9(3) . 8_666 ?
N7 Co2 N5 180.00(5) . . ?
N3 Co2 N5 90.03(12) . . ?
N3 Co2 N5 90.03(12) 8_666 . ?
N7 Co2 Co1 90.96(2) . . ?
N3 Co2 Co1 90.45(10) . . ?
N3 Co2 Co1 89.55(10) 8_666 . ?
N5 Co2 Co1 89.04(2) . . ?
N7 Co2 Co1 90.96(2) . 8_666 ?
N3 Co2 Co1 89.55(10) . 8_666 ?
N3 Co2 Co1 90.45(10) 8_666 8_666 ?
N5 Co2 Co1 89.04(2) . 8_666 ?
Co1 Co2 Co1 178.08(5) . 8_666 ?
C1 N1 C5 118.2(5) . . ?
C1 N1 Co1 121.2(3) . . ?
C5 N1 Co1 120.6(3) . . ?
C11 N2 C15 118.2(4) . . ?
C11 N2 Co1 120.7(3) . . ?
C15 N2 Co1 120.9(3) . . ?
C15 N3 C5 123.9(4) . 8_666 ?
C15 N3 Co2 117.1(3) . . ?
C5 N3 Co2 118.8(3) 8_666 . ?
C21 N4 C25 117.3(4) . . ?
C21 N4 Co1 121.6(3) . . ?
C25 N4 Co1 121.0(3) . . ?
C25 N5 C25 122.2(5) 8_666 . ?
C25 N5 Co2 118.9(2) 8_666 . ?
C25 N5 Co2 118.9(2) . . ?
C31 N6 C35 117.5(4) . . ?
C31 N6 Co1 120.0(3) . . ?
C35 N6 Co1 122.4(3) . . ?
C35 N7 C35 125.1(5) 8_666 . ?
C35 N7 Co2 117.5(3) 8_666 . ?
C35 N7 Co2 117.5(3) . . ?
N1 C1 C2 123.5(5) . . ?
C3 C2 C1 119.2(5) . . ?
C4 C3 C2 118.1(6) . . ?
C4 C3 C6 120.9(6) . . ?
C2 C3 C6 121.0(6) . . ?
C3 C4 C5 121.5(5) . . ?
N3 C5 N1 115.4(4) 8_666 . ?
N3 C5 C4 125.0(4) 8_666 . ?
N1 C5 C4 119.3(4) . . ?
C7 C6 C3 115.3(9) . . ?
N2 C11 C12 124.3(5) . . ?
C11 C12 C13 119.0(5) . . ?
C14 C13 C12 118.4(5) . . ?
C14 C13 C16 120.0(6) . . ?
C12 C13 C16 121.7(5) . . ?
C13 C14 C15 120.7(5) . . ?
N3 C15 N2 116.1(4) . . ?
N3 C15 C14 124.1(4) . . ?
N2 C15 C14 119.4(4) . . ?
C17 C16 C13 109.4(7) . . ?
N4 C21 C22 123.8(5) . . ?
C21 C22 C23 119.4(5) . . ?
C24 C23 C22 116.6(5) . . ?
C24 C23 C26 123.3(5) . . ?
C22 C23 C26 120.2(5) . . ?
C23 C24 C25 123.2(5) . . ?
N5 C25 N4 114.7(4) . . ?
N5 C25 C24 125.3(4) . . ?
N4 C25 C24 119.7(4) . . ?
C27' C26 C27 14(2) . . ?
C27' C26 C23 106.5(16) . . ?
C27 C26 C23 111.8(11) . . ?
N6 C31 C32 124.1(5) . . ?
C31 C32 C33 120.3(6) . . ?
C32 C33 C34 115.7(5) . . ?
C32 C33 C36 120.4(7) . . ?
C34 C33 C36 123.3(6) . . ?
C32 C33 C36' 126.7(7) . . ?
C34 C33 C36' 114.8(7) . . ?
C36 C33 C36' 24.4(6) . . ?
C35 C34 C33 121.9(5) . . ?
N6 C35 N7 114.9(4) . . ?
N6 C35 C34 120.5(4) . . ?
N7 C35 C34 124.2(4) . . ?
C37 C36 C33 118.3(10) . . ?
C37' C36' C33 120.6(14) . . ?
C2S C1S C2S 39(3) . 2_665 ?
C2S C2S C3S 92(3) 2_665 2_665 ?
C2S C2S C1S 70.4(15) 2_665 . ?
C3S C2S C1S 153(4) 2_665 . ?
C2S C2S C3S 53(2) 2_665 . ?
C3S C2S C3S 53(3) 2_665 . ?
C1S C2S C3S 121(2) . . ?
C2S C3S C3S 76(3) 2_665 2_665 ?
C2S C3S C3S 118(4) 2_665 3_567 ?
C3S C3S C3S 61.4(14) 2_665 3_567 ?
C2S C3S C3S 134(4) 2_665 4_657 ?
C3S C3S C3S 61.4(14) 2_665 4_657 ?
C3S C3S C3S 57(3) 3_567 4_657 ?
C2S C3S C2S 35(3) 2_665 . ?
C3S C3S C2S 51.2(16) 2_665 . ?
C3S C3S C2S 110(3) 3_567 . ?
C3S C3S C2S 100(3) 4_657 . ?

loop_
_geom_bond_atom_site_label_1
_geom_bond_atom_site_label_2
_geom_bond_distance
_geom_bond_site_symmetry_2
_geom_bond_publ_flag
Co1 N4 2.030(4) . ?
Co1 N1 2.038(4) . ?
Co1 N6 2.049(4) . ?
Co1 N2 2.056(4) . ?
Co1 Co2 2.3787(7) . ?
Co1 Cl1 2.3916(14) . ?
Co2 N7 1.909(5) . ?
Co2 N3 1.912(4) . ?
Co2 N3 1.912(4) 8_666 ?
Co2 N5 1.917(5) . ?
Co2 Co1 2.3788(7) 8_666 ?
N1 C1 1.339(6) . ?
N1 C5 1.368(6) . ?
N2 C11 1.329(6) . ?
N2 C15 1.362(6) . ?
N3 C15 1.356(6) . ?
N3 C5 1.362(6) 8_666 ?
N4 C21 1.363(6) . ?
N4 C25 1.369(5) . ?
N5 C25 1.362(5) 8_666 ?
N5 C25 1.362(5) . ?
N6 C31 1.348(7) . ?
N6 C35 1.362(6) . ?
N7 C35 1.366(5) 8_666 ?
N7 C35 1.366(5) . ?
C1 C2 1.375(8) . ?
C2 C3 1.370(9) . ?
C3 C4 1.369(8) . ?
C3 C6 1.541(9) . ?
C4 C5 1.400(7) . ?
C5 N3 1.362(6) 8_666 ?
C6 C7 1.376(11) . ?
C11 C12 1.365(8) . ?
C12 C13 1.378(8) . ?
C13 C14 1.365(7) . ?
C13 C16 1.528(8) . ?
C14 C15 1.421(7) . ?
C16 C17 1.451(13) . ?
C21 C22 1.367(8) . ?
C22 C23 1.393(8) . ?
C23 C24 1.373(7) . ?
C23 C26 1.494(8) . ?
C24 C25 1.379(7) . ?
C26 C27' 1.44(2) . ?
C26 C27 1.49(2) . ?
C31 C32 1.361(8) . ?
C32 C33 1.395(8) . ?
C33 C34 1.400(8) . ?
C33 C36 1.490(13) . ?
C33 C36' 1.580(15) . ?
C34 C35 1.390(7) . ?
C36 C37 1.459(13) . ?
C36' C37' 1.294(15) . ?
C1S C2S 1.30(3) . ?
C1S C2S 1.30(3) 2_665 ?
C2S C2S 0.87(7) 2_665 ?
C2S C3S 1.22(4) 2_665 ?
C2S C3S 1.52(4) . ?
C3S C2S 1.22(4) 2_665 ?
C3S C3S 1.25(6) 2_665 ?
C3S C3S 1.31(4) 3_567 ?
C3S C3S 1.31(4) 4_657 ?
